data_7112512
loop_
_publ_author_name
'Plowright, Alleyn T.'
'Barton, Peter'
'Bennett, Stuart'
'Birch, Alan M.'
'Birtles, Susan'
'Buckett, Linda K.'
'Butlin, Roger J.'
'Davies, Robert D. M.'
'Ertan, Anne'
'Gutierrez, Pablo Morentin'
'Kemmitt, Paul D.'
'Leach, Andrew G.'
'Svensson, Per H.'
'Turnbull, Andrew V.'
'Waring, Michael J.'

_publ_section_title
;
 Design and synthesis of a novel series of cyclohexyloxy-pyridyl
 derivatives as inhibitors of diacylglycerol acyl transferase 1
;
_journal_issue 1
_journal_name_full MedChemComm
_journal_page_first 151
_journal_paper_doi 10.1039/c2md20187a
_journal_volume 4
_journal_year 2013
_chemical_formula_moiety 'C21 H17 F4 N5 O5'
_chemical_formula_sum 'C21 H17 F4 N5 O5'
_chemical_formula_weight 495.40
_chemical_name_systematic
;
4-(6-fluoro-5-(5-(2,4,5-
trifluorophenylamino)-1,3,4-oxadiazole-2-
carboxamido)pyridin-2-yloxy)cyclo-
hexanecarboxylic acid
;
_space_group_crystal_system monoclinic
_space_group_IT_number 15
_space_group_name_Hall '-C 2yc'
_space_group_name_H-M_alt 'C 1 2/c 1'
_atom_sites_solution_hydrogens geom
_atom_sites_solution_primary direct
_atom_sites_solution_secondary difmap
_audit_creation_method SHELXL-97
_audit_update_record
;
2012-06-13 # Formatted by publCIF
;
_cell_angle_alpha 90.00
_cell_angle_beta 100.671(3)
_cell_angle_gamma 90.00
_cell_formula_units_Z 8
_cell_length_a 29.7773(14)
_cell_length_b 6.3200(3)
_cell_length_c 23.2587(11)
_cell_measurement_reflns_used 6628
_cell_measurement_temperature 200(2)
_cell_measurement_theta_max 21.72
_cell_measurement_theta_min 2.46
_cell_volume 4301.4(4)
_computing_cell_refinement 'Bruker SAINT'
_computing_data_collection 'Bruker APEX2'
_computing_data_reduction 'Bruker SAINT'
_computing_molecular_graphics 'Bruker SHELXTL'
_computing_publication_material 'Bruker SHELXTL'
_computing_structure_refinement 'SHELXL-97 (Sheldrick, 2008)'
_computing_structure_solution 'SHELXS-97 (Sheldrick, 2008)'
_diffrn_ambient_temperature 200(2)
_diffrn_measured_fraction_theta_full 1.000
_diffrn_measured_fraction_theta_max 1.000
_diffrn_measurement_device_type 'Bruker APEX-II CCD'
_diffrn_measurement_method '\f and \w scans'
_diffrn_radiation_monochromator graphite
_diffrn_radiation_source 'fine-focus sealed tube'
_diffrn_radiation_type MoK\a
_diffrn_radiation_wavelength 0.71073
_diffrn_reflns_av_R_equivalents 0.0687
_diffrn_reflns_av_sigmaI/netI 0.0519
_diffrn_reflns_limit_h_max 36
_diffrn_reflns_limit_h_min -36
_diffrn_reflns_limit_k_max 6
_diffrn_reflns_limit_k_min -7
_diffrn_reflns_limit_l_max 28
_diffrn_reflns_limit_l_min -27
_diffrn_reflns_number 55003
_diffrn_reflns_theta_full 25.50
_diffrn_reflns_theta_max 25.50
_diffrn_reflns_theta_min 1.39
_exptl_absorpt_coefficient_mu 0.134
_exptl_absorpt_correction_T_max 0.99
_exptl_absorpt_correction_T_min 0.90
_exptl_absorpt_correction_type empirical
_exptl_absorpt_process_details ' APEXII'
_exptl_crystal_colour colourless
_exptl_crystal_density_diffrn 1.530
_exptl_crystal_density_meas 0
_exptl_crystal_density_method 'not measured'
_exptl_crystal_description block
_exptl_crystal_F_000 2032
_exptl_crystal_size_max 0.11
_exptl_crystal_size_mid 0.07
_exptl_crystal_size_min 0.04
_refine_diff_density_max 0.411
_refine_diff_density_min -0.488
_refine_diff_density_rms 0.168
_refine_ls_extinction_method none
_refine_ls_goodness_of_fit_ref 1.016
_refine_ls_hydrogen_treatment constr
_refine_ls_matrix_type full
_refine_ls_number_parameters 317
_refine_ls_number_reflns 4007
_refine_ls_number_restraints 0
_refine_ls_restrained_S_all 1.016
_refine_ls_R_factor_all 0.0924
_refine_ls_R_factor_gt 0.0429
_refine_ls_shift/su_max 0.001
_refine_ls_shift/su_mean 0.000
_refine_ls_structure_factor_coef Fsqd
_refine_ls_weighting_details 'calc w=1/[\s^2^(Fo^2^)+(0.0823P)^2^+0.0000P] where P=(Fo^2^+2Fc^2^)/3'
_refine_ls_weighting_scheme calc
_refine_ls_wR_factor_gt 0.1071
_refine_ls_wR_factor_ref 0.1372
_reflns_number_gt 2557
_reflns_number_total 4007
_reflns_threshold_expression >2sigma(I)
_cod_data_source_file c2md20187a.txt
_cod_data_source_block AZ12934226
_cod_depositor_comments
;
 Updating space group information.

 Antanas Vaitkus,
 2018-06-10

The following automatic conversions were performed:

'_symmetry_cell_setting' value 'Monoclinic' changed to 'monoclinic'
according to
/usr/data/users/saulius/automatic-downloads/retrospective/RSC/lib/dictionaries/cif_core.dic
dictionary named 'cif_core.dic' version 2.4.2 from 2011-04-26.

Automatic conversion script
Id: cif_fix_values 2281 2013-09-26 08:29:07Z andrius 
;
_cod_original_sg_symbol_H-M C2/c
_cod_database_code 7112512

loop_
_space_group_symop_id
_space_group_symop_operation_xyz
1 'x, y, z'
2 '-x, y, -z+1/2'
3 'x+1/2, y+1/2, z'
4 '-x+1/2, y+1/2, -z+1/2'
5 '-x, -y, -z'
6 'x, -y, z-1/2'
7 '-x+1/2, -y+1/2, -z'
8 'x+1/2, -y+1/2, z-1/2'

loop_
_atom_site_label
_atom_site_type_symbol
_atom_site_fract_x
_atom_site_fract_y
_atom_site_fract_z
_atom_site_U_iso_or_equiv
_atom_site_adp_type
_atom_site_occupancy
_atom_site_symmetry_multiplicity
_atom_site_calc_flag
_atom_site_refinement_flags
F1 F 0.33665(5) -0.9317(2) 1.00336(6) 0.0338(4) Uani 1 1 d .
O1 O 0.23094(5) -0.3882(2) 0.93614(7) 0.0224(4) Uani 1 1 d .
F2 F 0.33617(5) -1.4422(2) 0.85548(7) 0.0435(4) Uani 1 1 d .
O3 O 0.02723(5) 0.6413(2) 0.88580(7) 0.0252(4) Uani 1 1 d .
F4 F 0.09560(5) 0.0369(2) 0.96760(6) 0.0343(4) Uani 1 1 d .
F3 F 0.27357(5) -1.2111(2) 0.78317(6) 0.0420(4) Uani 1 1 d .
O2 O 0.18940(6) -0.0097(3) 0.95882(7) 0.0317(5) Uani 1 1 d .
N5 N 0.06263(6) 0.3366(3) 0.92847(9) 0.0236(5) Uani 1 1 d .
N2 N 0.21836(7) -0.5746(3) 0.85340(9) 0.0258(5) Uani 1 1 d .
N1 N 0.27425(6) -0.6907(3) 0.93484(9) 0.0237(5) Uani 1 1 d .
H1 H 0.2873 -0.6551 0.9696 0.028 Uiso 1 1 calc R
N3 N 0.18953(7) -0.3973(3) 0.84763(9) 0.0254(5) Uani 1 1 d .
N4 N 0.13935(7) -0.0393(3) 0.87216(9) 0.0245(5) Uani 1 1 d .
H4 H 0.1324 -0.1160 0.8413 0.029 Uiso 1 1 calc R
C7 C 0.24169(8) -0.5610(4) 0.90639(11) 0.0210(6) Uani 1 1 d .
C1 C 0.28862(8) -0.8799(4) 0.91201(11) 0.0226(6) Uani 1 1 d .
C2 C 0.32093(8) -1.0028(4) 0.94789(11) 0.0244(6) Uani 1 1 d .
C19 C -0.05429(8) 0.8946(3) 0.86002(11) 0.0242(6) Uani 1 1 d .
H19A H -0.0695 1.0306 0.8588 0.029 Uiso 1 1 calc R
H19B H -0.0344 0.8970 0.8314 0.029 Uiso 1 1 calc R
C17 C -0.06763(8) 0.5005(3) 0.85071(11) 0.0235(6) Uani 1 1 d .
H17A H -0.0912 0.3928 0.8432 0.028 Uiso 1 1 calc R
H17B H -0.0479 0.4837 0.8222 0.028 Uiso 1 1 calc R
C13 C 0.05497(8) 0.4733(4) 0.88398(11) 0.0227(6) Uani 1 1 d .
C21 C -0.11637(8) 0.7453(4) 0.78301(11) 0.0230(6) Uani 1 1 d .
C6 C 0.27271(8) -0.9531(4) 0.85564(11) 0.0261(6) Uani 1 1 d .
H6 H 0.2512 -0.8755 0.8300 0.031 Uiso 1 1 calc R
C14 C 0.09010(8) 0.1773(4) 0.92308(10) 0.0227(6) Uani 1 1 d .
C9 C 0.17534(8) -0.0998(4) 0.91246(11) 0.0232(6) Uani 1 1 d .
C8 C 0.19749(8) -0.2951(4) 0.89620(10) 0.0209(6) Uani 1 1 d .
C16 C -0.03975(8) 0.4713(4) 0.91212(10) 0.0250(6) Uani 1 1 d .
H16A H -0.0601 0.4744 0.9403 0.030 Uiso 1 1 calc R
H16B H -0.0249 0.3341 0.9148 0.030 Uiso 1 1 calc R
C5 C 0.28898(9) -1.1403(4) 0.83811(11) 0.0275(6) Uani 1 1 d .
C20 C -0.02552(8) 0.8609(4) 0.92102(11) 0.0255(6) Uani 1 1 d .
H20A H -0.0017 0.9676 0.9283 0.031 Uiso 1 1 calc R
H20B H -0.0447 0.8778 0.9501 0.031 Uiso 1 1 calc R
C3 C 0.33738(8) -1.1905(4) 0.93047(12) 0.0286(6) Uani 1 1 d .
H3 H 0.3589 -1.2692 0.9558 0.034 Uiso 1 1 calc R
C10 C 0.11186(8) 0.1415(4) 0.87658(11) 0.0222(6) Uani 1 1 d .
C4 C 0.32100(9) -1.2576(4) 0.87463(12) 0.0291(6) Uani 1 1 d .
C18 C -0.08987(8) 0.7211(3) 0.84403(10) 0.0211(6) Uani 1 1 d .
H18 H -0.1114 0.7303 0.8711 0.025 Uiso 1 1 calc R
C12 C 0.07431(8) 0.4542(4) 0.83447(11) 0.0276(6) Uani 1 1 d .
H12 H 0.0679 0.5522 0.8042 0.033 Uiso 1 1 calc R
C11 C 0.10322(8) 0.2862(4) 0.83121(11) 0.0270(6) Uani 1 1 d .
H11 H 0.1169 0.2701 0.7986 0.032 Uiso 1 1 calc R
C15 C -0.00379(8) 0.6429(4) 0.92723(11) 0.0229(6) Uani 1 1 d .
H15 H 0.0133 0.6226 0.9671 0.027 Uiso 1 1 calc R
O4 O -0.10723(6) 0.8707(3) 0.74722(8) 0.0345(5) Uani 1 1 d .
O5 O -0.15021(6) 0.6080(3) 0.77031(8) 0.0392(5) Uani 1 1 d .
H5 H -0.1619 0.6186 0.7356 0.059 Uiso 1 1 calc R

loop_
_atom_site_aniso_label
_atom_site_aniso_U_11
_atom_site_aniso_U_22
_atom_site_aniso_U_33
_atom_site_aniso_U_23
_atom_site_aniso_U_13
_atom_site_aniso_U_12
F1 0.0320(9) 0.0321(8) 0.0322(10) 0.0006(7) -0.0071(7) 0.0038(7)
O1 0.0231(9) 0.0227(9) 0.0199(10) -0.0029(7) -0.0006(7) 0.0061(7)
F2 0.0502(10) 0.0269(8) 0.0564(11) -0.0051(8) 0.0178(9) 0.0144(8)
O3 0.0227(9) 0.0220(9) 0.0310(11) 0.0050(8) 0.0050(8) 0.0080(7)
F4 0.0382(9) 0.0364(9) 0.0288(9) 0.0130(7) 0.0076(7) 0.0169(7)
F3 0.0588(11) 0.0367(9) 0.0301(10) -0.0109(7) 0.0069(8) 0.0069(8)
O2 0.0314(11) 0.0348(10) 0.0246(11) -0.0110(9) -0.0061(8) 0.0081(8)
N5 0.0208(11) 0.0246(11) 0.0238(12) 0.0026(10) -0.0002(9) 0.0064(9)
N2 0.0253(12) 0.0250(11) 0.0237(13) -0.0038(9) -0.0046(10) 0.0081(9)
N1 0.0254(11) 0.0221(11) 0.0200(12) -0.0037(9) -0.0050(9) 0.0066(9)
N3 0.0247(12) 0.0235(11) 0.0259(13) -0.0019(10) -0.0009(10) 0.0079(9)
N4 0.0242(11) 0.0238(11) 0.0213(12) -0.0088(9) -0.0062(9) 0.0063(9)
C7 0.0234(13) 0.0198(12) 0.0191(14) -0.0021(11) 0.0023(11) 0.0013(11)
C1 0.0218(13) 0.0199(13) 0.0264(15) 0.0004(11) 0.0054(12) 0.0001(10)
C2 0.0219(14) 0.0267(14) 0.0228(15) -0.0006(11) -0.0009(11) -0.0033(11)
C19 0.0261(14) 0.0158(12) 0.0283(15) 0.0007(11) -0.0010(12) 0.0021(10)
C17 0.0244(14) 0.0179(13) 0.0267(15) 0.0007(11) 0.0009(11) 0.0008(10)
C13 0.0172(13) 0.0217(13) 0.0270(15) 0.0005(11) -0.0016(11) 0.0011(11)
C21 0.0229(14) 0.0215(13) 0.0233(15) -0.0004(12) 0.0011(11) 0.0047(11)
C6 0.0273(15) 0.0249(13) 0.0253(16) 0.0008(12) 0.0027(12) 0.0036(11)
C14 0.0236(14) 0.0243(13) 0.0184(14) 0.0052(11) -0.0010(11) 0.0035(11)
C9 0.0205(13) 0.0227(13) 0.0255(15) -0.0039(11) 0.0024(12) 0.0008(11)
C8 0.0189(13) 0.0215(13) 0.0196(14) -0.0021(11) -0.0030(11) 0.0012(10)
C16 0.0248(14) 0.0218(13) 0.0271(15) 0.0065(11) 0.0013(12) 0.0056(11)
C5 0.0360(16) 0.0247(14) 0.0227(15) -0.0039(11) 0.0079(12) -0.0027(12)
C20 0.0237(13) 0.0238(13) 0.0265(15) -0.0036(11) -0.0014(11) 0.0037(11)
C3 0.0218(14) 0.0218(14) 0.0416(18) 0.0053(12) 0.0045(12) 0.0037(11)
C10 0.0199(13) 0.0201(13) 0.0245(15) -0.0030(11) -0.0011(11) 0.0033(10)
C4 0.0293(15) 0.0189(13) 0.0425(18) -0.0007(13) 0.0154(13) 0.0031(11)
C18 0.0213(13) 0.0226(13) 0.0181(14) -0.0005(10) 0.0005(11) 0.0034(10)
C12 0.0303(15) 0.0251(13) 0.0270(16) 0.0057(11) 0.0040(12) 0.0038(12)
C11 0.0286(15) 0.0278(14) 0.0249(15) 0.0000(12) 0.0059(12) 0.0025(12)
C15 0.0233(14) 0.0268(13) 0.0180(14) 0.0014(11) 0.0022(11) 0.0038(11)
O4 0.0423(12) 0.0328(10) 0.0241(11) 0.0081(8) -0.0048(9) -0.0103(9)
O5 0.0390(12) 0.0477(12) 0.0245(11) 0.0082(9) -0.0104(9) -0.0194(9)

loop_
_atom_type_symbol
_atom_type_description
_atom_type_scat_dispersion_real
_atom_type_scat_dispersion_imag
_atom_type_scat_source
C C 0.0033 0.0016 'International Tables Vol C Tables 4.2.6.8 and 6.1.1.4'
H H 0.0000 0.0000 'International Tables Vol C Tables 4.2.6.8 and 6.1.1.4'
N N 0.0061 0.0033 'International Tables Vol C Tables 4.2.6.8 and 6.1.1.4'
O O 0.0106 0.0060 'International Tables Vol C Tables 4.2.6.8 and 6.1.1.4'
F F 0.0171 0.0103 'International Tables Vol C Tables 4.2.6.8 and 6.1.1.4'

loop_
_geom_angle_atom_site_label_1
_geom_angle_atom_site_label_2
_geom_angle_atom_site_label_3
_geom_angle
C7 O1 C8 102.16(17)
C13 O3 C15 119.60(18)
C14 N5 C13 116.2(2)
C7 N2 N3 104.35(18)
C7 N1 C1 125.0(2)
C7 N1 H1 117.5
C1 N1 H1 117.5
C8 N3 N2 107.92(18)
C9 N4 C10 125.1(2)
C9 N4 H4 117.5
C10 N4 H4 117.5
N2 C7 N1 129.4(2)
N2 C7 O1 113.6(2)
N1 C7 O1 117.0(2)
C6 C1 C2 117.3(2)
C6 C1 N1 124.4(2)
C2 C1 N1 118.3(2)
F1 C2 C3 119.0(2)
F1 C2 C1 117.5(2)
C3 C2 C1 123.5(2)
C18 C19 C20 111.78(19)
C18 C19 H19A 109.3
C20 C19 H19A 109.3
C18 C19 H19B 109.3
C20 C19 H19B 109.3
H19A C19 H19B 107.9
C16 C17 C18 110.70(19)
C16 C17 H17A 109.5
C18 C17 H17A 109.5
C16 C17 H17B 109.5
C18 C17 H17B 109.5
H17A C17 H17B 108.1
N5 C13 O3 120.1(2)
N5 C13 C12 123.4(2)
O3 C13 C12 116.4(2)
O4 C21 O5 122.2(2)
O4 C21 C18 124.7(2)
O5 C21 C18 113.0(2)
C5 C6 C1 119.4(2)
C5 C6 H6 120.3
C1 C6 H6 120.3
N5 C14 F4 114.7(2)
N5 C14 C10 126.1(2)
F4 C14 C10 119.1(2)
O2 C9 N4 125.6(2)
O2 C9 C8 121.1(2)
N4 C9 C8 113.2(2)
N3 C8 O1 112.00(19)
N3 C8 C9 128.7(2)
O1 C8 C9 119.3(2)
C15 C16 C17 111.65(19)
C15 C16 H16A 109.3
C17 C16 H16A 109.3
C15 C16 H16B 109.3
C17 C16 H16B 109.3
H16A C16 H16B 108.0
F3 C5 C6 119.4(2)
F3 C5 C4 118.8(2)
C6 C5 C4 121.8(2)
C15 C20 C19 111.73(19)
C15 C20 H20A 109.3
C19 C20 H20A 109.3
C15 C20 H20B 109.3
C19 C20 H20B 109.3
H20A C20 H20B 107.9
C4 C3 C2 117.7(2)
C4 C3 H3 121.2
C2 C3 H3 121.2
C14 C10 C11 116.2(2)
C14 C10 N4 123.3(2)
C11 C10 N4 120.3(2)
F2 C4 C3 119.8(2)
F2 C4 C5 119.9(2)
C3 C4 C5 120.3(2)
C21 C18 C19 112.22(19)
C21 C18 C17 109.24(18)
C19 C18 C17 111.15(19)
C21 C18 H18 108.0
C19 C18 H18 108.0
C17 C18 H18 108.0
C11 C12 C13 118.2(2)
C11 C12 H12 120.9
C13 C12 H12 120.9
C12 C11 C10 119.8(2)
C12 C11 H11 120.1
C10 C11 H11 120.1
O3 C15 C20 104.79(19)
O3 C15 C16 110.43(19)
C20 C15 C16 110.87(19)
O3 C15 H15 110.2
C20 C15 H15 110.2
C16 C15 H15 110.2
C21 O5 H5 109.5

loop_
_geom_bond_atom_site_label_1
_geom_bond_atom_site_label_2
_geom_bond_distance
F1 C2 1.364(3)
O1 C7 1.363(3)
O1 C8 1.363(3)
F2 C4 1.356(3)
O3 C13 1.350(3)
O3 C15 1.453(3)
F4 C14 1.350(3)
F3 C5 1.352(3)
O2 C9 1.223(3)
N5 C14 1.318(3)
N5 C13 1.335(3)
N2 C7 1.301(3)
N2 N3 1.403(3)
N1 C7 1.346(3)
N1 C1 1.407(3)
N1 H1 0.8600
N3 C8 1.285(3)
N4 C9 1.342(3)
N4 C10 1.421(3)
N4 H4 0.8600
C1 C6 1.388(3)
C1 C2 1.389(3)
C2 C3 1.373(3)
C19 C18 1.522(3)
C19 C20 1.530(3)
C19 H19A 0.9700
C19 H19B 0.9700
C17 C16 1.525(3)
C17 C18 1.539(3)
C17 H17A 0.9700
C17 H17B 0.9700
C13 C12 1.385(4)
C21 O4 1.216(3)
C21 O5 1.321(3)
C21 C18 1.499(3)
C6 C5 1.369(3)
C6 H6 0.9300
C14 C10 1.378(3)
C9 C8 1.481(3)
C16 C15 1.519(3)
C16 H16A 0.9700
C16 H16B 0.9700
C5 C4 1.371(4)
C20 C15 1.518(3)
C20 H20A 0.9700
C20 H20B 0.9700
C3 C4 1.368(4)
C3 H3 0.9300
C10 C11 1.384(3)
C18 H18 0.9800
C12 C11 1.378(3)
C12 H12 0.9300
C11 H11 0.9300
C15 H15 0.9800
O5 H5 0.8200
